data_2231889
loop_
_publ_author_name
'Li, Yu-Feng'

_publ_section_title
;
 Methyl <i>N</i>-(4-chlorophenyl)carbamate
;
_journal_coeditor_code HB6394
_journal_issue 10
_journal_name_full 'Acta Crystallographica Section E'
_journal_page_first o2750
_journal_paper_doi 10.1107/S1600536811037123
_journal_volume 67
_journal_year 2011
_chemical_formula_iupac 'C8 H8 Cl N O2'
_chemical_formula_moiety 'C8 H8 Cl N O2'
_chemical_formula_sum 'C8 H8 Cl N O2'
_chemical_formula_weight 185.60
_chemical_name_systematic
;
Methyl <i>N</i>-(4-chlorophenyl)carbamate
;
_space_group_IT_number 14
_symmetry_cell_setting monoclinic
_symmetry_space_group_name_Hall '-P 2ybc'
_symmetry_space_group_name_H-M 'P 1 21/c 1'
_atom_sites_solution_hydrogens geom
_atom_sites_solution_primary direct
_atom_sites_solution_secondary difmap
_audit_creation_method SHELXL-97
_cell_angle_alpha 90.00
_cell_angle_beta 99.34(3)
_cell_angle_gamma 90.00
_cell_formula_units_Z 4
_cell_length_a 11.126(2)
_cell_length_b 9.833(2)
_cell_length_c 8.0076(16)
_cell_measurement_reflns_used 1987
_cell_measurement_temperature 293(2)
_cell_measurement_theta_max 27.22
_cell_measurement_theta_min 2.98
_cell_volume 864.4(3)
_computing_cell_refinement 'SAINT (Bruker, 1997)'
_computing_data_collection 'SMART (Bruker, 1997)'
_computing_data_reduction 'SAINT (Bruker, 1997)'
_computing_molecular_graphics 'SHELXTL (Sheldrick, 2008)'
_computing_publication_material 'SHELXTL (Sheldrick, 2008)'
_computing_structure_refinement 'SHELXL97 (Sheldrick, 2008)'
_computing_structure_solution 'SHELXS97 (Sheldrick, 2008)'
_diffrn_ambient_temperature 293(2)
_diffrn_measured_fraction_theta_full 0.998
_diffrn_measured_fraction_theta_max 0.998
_diffrn_measurement_device_type 'Bruker SMART CCD'
_diffrn_measurement_method '\f and \w'
_diffrn_radiation_monochromator graphite
_diffrn_radiation_source 'fine-focus sealed tube'
_diffrn_radiation_type MoK\a
_diffrn_radiation_wavelength 0.71073
_diffrn_reflns_av_R_equivalents 0.0356
_diffrn_reflns_av_sigmaI/netI 0.0318
_diffrn_reflns_limit_h_max 13
_diffrn_reflns_limit_h_min -14
_diffrn_reflns_limit_k_max 12
_diffrn_reflns_limit_k_min -12
_diffrn_reflns_limit_l_max 10
_diffrn_reflns_limit_l_min -10
_diffrn_reflns_number 8281
_diffrn_reflns_theta_full 27.48
_diffrn_reflns_theta_max 27.48
_diffrn_reflns_theta_min 3.31
_exptl_absorpt_coefficient_mu 0.398
_exptl_absorpt_correction_type none
_exptl_crystal_colour colorless
_exptl_crystal_density_diffrn 1.426
_exptl_crystal_density_method 'not measured'
_exptl_crystal_description block
_exptl_crystal_F_000 384
_exptl_crystal_size_max 0.23
_exptl_crystal_size_mid 0.20
_exptl_crystal_size_min 0.18
_refine_diff_density_max 0.177
_refine_diff_density_min -0.257
_refine_ls_extinction_method none
_refine_ls_goodness_of_fit_ref 1.058
_refine_ls_hydrogen_treatment constr
_refine_ls_matrix_type full
_refine_ls_number_parameters 109
_refine_ls_number_reflns 1987
_refine_ls_number_restraints 0
_refine_ls_restrained_S_all 1.058
_refine_ls_R_factor_all 0.0907
_refine_ls_R_factor_gt 0.0409
_refine_ls_shift/su_max 0.000
_refine_ls_shift/su_mean 0.000
_refine_ls_structure_factor_coef Fsqd
_refine_ls_weighting_details 'calc w=1/[\s^2^(Fo^2^)+(0.0810P)^2^+0.0499P] where P=(Fo^2^+2Fc^2^)/3'
_refine_ls_weighting_scheme calc
_refine_ls_wR_factor_gt 0.1114
_refine_ls_wR_factor_ref 0.1586
_reflns_number_gt 1011
_reflns_number_total 1987
_reflns_threshold_expression I>2\s(I)
_cod_data_source_file hb6394.cif
_cod_data_source_block I
_cod_original_cell_volume 864.5(3)
_cod_original_sg_symbol_H-M 'P 21/c'
_cod_database_code 2231889
_cod_database_fobs_code 2231889

loop_
_symmetry_equiv_pos_as_xyz
'x, y, z'
'-x, y+1/2, -z+1/2'
'-x, -y, -z'
'x, -y-1/2, z-1/2'

loop_
_atom_site_type_symbol
_atom_site_label
_atom_site_fract_x
_atom_site_fract_y
_atom_site_fract_z
_atom_site_U_iso_or_equiv
_atom_site_adp_type
_atom_site_calc_flag
_atom_site_refinement_flags
_atom_site_occupancy
_atom_site_symmetry_multiplicity
Cl Cl1 0.51185(8) 0.66723(9) 0.21431(13) 0.1092(4) Uani d . 1 1
N N1 0.95328(17) 0.52547(19) 0.6982(3) 0.0611(5) Uani d . 1 1
H H1A 0.9543 0.4420 0.7304 0.073 Uiso calc R 1 1
O O2 1.06775(16) 0.71949(15) 0.7364(2) 0.0699(5) Uani d . 1 1
C C8 0.8511(2) 0.56561(19) 0.5821(3) 0.0527(6) Uani d . 1 1
O O1 1.12660(16) 0.52441(16) 0.8735(2) 0.0749(5) Uani d . 1 1
C C2 1.0498(2) 0.6012(2) 0.7656(3) 0.0570(6) Uani d . 1 1
C C7 0.8409(2) 0.6894(2) 0.4978(3) 0.0628(6) Uani d . 1 1
H H7A 0.9042 0.7521 0.5166 0.075 Uiso calc R 1 1
C C6 0.7360(2) 0.7191(2) 0.3855(3) 0.0660(7) Uani d . 1 1
H H6A 0.7294 0.8021 0.3290 0.079 Uiso calc R 1 1
C C5 0.6422(2) 0.6283(2) 0.3568(3) 0.0665(7) Uani d . 1 1
C C4 0.6513(2) 0.5048(2) 0.4395(3) 0.0715(7) Uani d . 1 1
H H4A 0.5878 0.4423 0.4195 0.086 Uiso calc R 1 1
C C3 0.7548(2) 0.4750(2) 0.5514(3) 0.0644(6) Uani d . 1 1
H H3A 0.7604 0.3920 0.6079 0.077 Uiso calc R 1 1
C C1 1.2359(3) 0.5899(3) 0.9546(4) 0.0819(8) Uani d . 1 1
H H1B 1.2841 0.5264 1.0282 0.123 Uiso calc R 1 1
H H1C 1.2151 0.6659 1.0196 0.123 Uiso calc R 1 1
H H1D 1.2817 0.6212 0.8703 0.123 Uiso calc R 1 1

loop_
_atom_site_aniso_label
_atom_site_aniso_U_11
_atom_site_aniso_U_22
_atom_site_aniso_U_33
_atom_site_aniso_U_12
_atom_site_aniso_U_13
_atom_site_aniso_U_23
Cl1 0.0837(6) 0.1053(7) 0.1253(8) -0.0005(4) -0.0225(5) 0.0310(5)
N1 0.0645(12) 0.0440(10) 0.0726(14) -0.0029(8) 0.0044(10) 0.0032(8)
O2 0.0731(11) 0.0436(9) 0.0893(13) -0.0026(7) 0.0018(9) -0.0033(8)
C8 0.0568(13) 0.0435(11) 0.0582(14) 0.0003(9) 0.0104(11) -0.0046(9)
O1 0.0764(12) 0.0545(9) 0.0866(13) -0.0024(8) -0.0085(10) 0.0031(8)
C2 0.0626(14) 0.0463(12) 0.0608(15) 0.0040(10) 0.0063(11) -0.0061(10)
C7 0.0694(16) 0.0509(12) 0.0679(16) -0.0083(10) 0.0106(13) 0.0044(10)
C6 0.0761(17) 0.0530(13) 0.0683(17) -0.0025(11) 0.0105(13) 0.0114(11)
C5 0.0677(16) 0.0597(13) 0.0713(17) 0.0040(12) 0.0086(13) 0.0046(11)
C4 0.0665(16) 0.0555(13) 0.0897(19) -0.0079(11) 0.0045(14) 0.0013(13)
C3 0.0683(15) 0.0418(11) 0.0811(17) -0.0030(10) 0.0059(13) 0.0041(10)
C1 0.0753(19) 0.0700(16) 0.091(2) -0.0008(13) -0.0140(15) -0.0020(14)

loop_
_atom_type_symbol
_atom_type_description
_atom_type_scat_dispersion_real
_atom_type_scat_dispersion_imag
_atom_type_scat_source
C C 0.0033 0.0016 'International Tables Vol C Tables 4.2.6.8 and 6.1.1.4'
H H 0.0000 0.0000 'International Tables Vol C Tables 4.2.6.8 and 6.1.1.4'
N N 0.0061 0.0033 'International Tables Vol C Tables 4.2.6.8 and 6.1.1.4'
O O 0.0106 0.0060 'International Tables Vol C Tables 4.2.6.8 and 6.1.1.4'
Cl Cl 0.1484 0.1585 'International Tables Vol C Tables 4.2.6.8 and 6.1.1.4'

loop_
_geom_angle_atom_site_label_1
_geom_angle_atom_site_label_2
_geom_angle_atom_site_label_3
_geom_angle
C2 N1 C8 128.2(2)
C2 N1 H1A 115.9
C8 N1 H1A 115.9
C3 C8 C7 118.6(2)
C3 C8 N1 117.20(19)
C7 C8 N1 124.2(2)
C2 O1 C1 116.3(2)
O2 C2 O1 123.8(2)
O2 C2 N1 126.9(2)
O1 C2 N1 109.2(2)
C6 C7 C8 119.7(2)
C6 C7 H7A 120.2
C8 C7 H7A 120.2
C5 C6 C7 120.8(2)
C5 C6 H6A 119.6
C7 C6 H6A 119.6
C6 C5 C4 120.1(2)
C6 C5 Cl1 120.07(19)
C4 C5 Cl1 119.9(2)
C3 C4 C5 119.4(2)
C3 C4 H4A 120.3
C5 C4 H4A 120.3
C4 C3 C8 121.5(2)
C4 C3 H3A 119.3
C8 C3 H3A 119.3
O1 C1 H1B 109.5
O1 C1 H1C 109.5
H1B C1 H1C 109.5
O1 C1 H1D 109.5
H1B C1 H1D 109.5
H1C C1 H1D 109.5

loop_
_geom_bond_atom_site_label_1
_geom_bond_atom_site_label_2
_geom_bond_distance
Cl1 C5 1.736(3)
N1 C2 1.345(3)
N1 C8 1.404(3)
N1 H1A 0.8600
O2 C2 1.209(3)
C8 C3 1.385(3)
C8 C7 1.388(3)
O1 C2 1.345(3)
O1 C1 1.435(3)
C7 C6 1.384(4)
C7 H7A 0.9300
C6 C5 1.364(4)
C6 H6A 0.9300
C5 C4 1.379(3)
C4 C3 1.371(3)
C4 H4A 0.9300
C3 H3A 0.9300
C1 H1B 0.9600
C1 H1C 0.9600
C1 H1D 0.9600

loop_
_geom_hbond_atom_site_label_D
_geom_hbond_atom_site_label_H
_geom_hbond_atom_site_label_A
_geom_hbond_site_symmetry_A
_geom_hbond_distance_DH
_geom_hbond_distance_HA
_geom_hbond_distance_DA
_geom_hbond_angle_DHA
N1 H1A O2 2_746 0.86 2.22 3.069(2) 168

loop_
_cod_related_entry_id
_cod_related_entry_database
_cod_related_entry_code
1 ChemSpider 63509
